data_2310327
loop_
_publ_author_name
'Ferrari, E. S.'
'Roberts, K. J.'
'Thomson, G. B.'
'Gale, J. D.'
'Catlow, C. R. A.'

_publ_section_title
;
 Interatomic potential parameters for potassium tetrachlorozincate and
 their application to modelling its phase transformations
;
_journal_issue 3
_journal_name_full 'Acta Crystallographica Section A'
_journal_page_first 264
_journal_page_last 271
_journal_paper_doi 10.1107/S0108767300017955
_journal_volume 57
_journal_year 2001
_chemical_formula_sum 'Cl4 K2 Zn'
_chemical_name_systematic 'K2 (Zn Cl4)'
_space_group_IT_number 33
_symmetry_space_group_name_Hall 'P 2c -2n'
_symmetry_space_group_name_H-M 'P n a 21'
_cell_angle_alpha 90
_cell_angle_beta 90
_cell_angle_gamma 90
_cell_formula_units_Z 12
_cell_length_a 27.251
_cell_length_b 12.578
_cell_length_c 7.239
_cell_volume 2481.262
_citation_journal_id_ASTM ACACEQ
_cod_data_source_file Ferrari_ACACEQ_2001_868.cif
_cod_data_source_block Cl4K2Zn1
_cod_original_formula_sum 'Cl4 K2 Zn1'
_cod_database_code 2310327

loop_
_symmetry_equiv_pos_as_xyz
x,y,z
-x,-y,z+1/2
-x+1/2,y+1/2,z+1/2
x+1/2,-y+1/2,z

loop_
_atom_site_label
_atom_site_type_symbol
_atom_site_fract_x
_atom_site_fract_y
_atom_site_fract_z
_atom_site_occupancy
_atom_site_U_iso_or_equiv
K6 K+1 0.9996 0.6906 0.7896 1 0.0
Cl9 Cl-1 0.6605 0.4328 0.818 1 0.0
Cl8 Cl-1 0.43 0.3637 0.4909 1 0.0
Cl4 Cl-1 0.1121 0.3608 0.493 1 0.0
K2 K+1 0.3819 0.0874 0.7646 1 0.0
Cl12 Cl-1 0.756 0.2915 0.5221 1 0.0
K5 K+1 0.6661 0.6849 0.7403 1 0.0
Cl2 Cl-1 0.1125 0.5796 0.8148 1 0.0
K3 K+1 0.7128 0.0825 0.7296 1 0.0
Zn1 Zn+2 0.0734 0.4228 0.7498 1 0.0
Cl10 Cl-1 0.7787 0.5746 0.6741 1 0.0
K4 K+1 0.3321 0.6914 0.7284 1 0.0
K1 K+1 0.0452 0.0876 0.7866 1 0.0
Zn2 Zn+2 0.4071 0.4208 0.7751 1 0.0
Cl6 Cl-1 0.4475 0.576 0.8332 1 0.0
Zn3 Zn+2 0.7415 0.4162 0.7441 1 0.0
Cl5 Cl-1 0.3249 0.4396 0.815 1 0.0
Cl1 Cl-1 0.9931 0.4452 0.6707 1 0.0
Cl7 Cl-1 0.4355 0.2989 0.9771 1 0.0
Cl11 Cl-1 0.7802 0.3617 0.004 1 0.0
Cl3 Cl-1 0.0851 0.3014 0.9791 1 0.0
